data_4310796
loop_
_publ_author_name
'Xin-min Gan'
'Iris Binyamin'
'Brian M. Rapko'
'Jesse Fox'
'Eileen N. Duesler'
'Robert T. Paine'

_publ_section_title
;
 Hydrogen Bonded Framework Structures Constructed from 2-(Pyridyl N-oxide)
 Methylphosphonic Acid Ligands and Erbium(III)
;
_journal_name_full 'Inorganic Chemistry'
_journal_page_first 2443
_journal_page_last 2448
_journal_paper_doi 10.1021/ic0351850
_journal_volume 43
_journal_year 2004
_chemical_formula_sum 'C24 H45 Er N4 O28 P4'
_chemical_formula_weight 1128.78
_chemical_name_systematic
;
  ?
;
_space_group_IT_number 15
_symmetry_cell_setting monoclinic
_symmetry_space_group_name_Hall '-C 2yc'
_symmetry_space_group_name_H-M 'C 1 2/c 1'
_atom_sites_solution_hydrogens geom
_atom_sites_solution_primary direct
_atom_sites_solution_secondary difmap
_audit_creation_method SHELXL
_cell_angle_alpha 90.00
_cell_angle_beta 106.25(3)
_cell_angle_gamma 90.00
_cell_formula_units_Z 4
_cell_length_a 17.667(3)
_cell_length_b 9.485(2)
_cell_length_c 25.051(5)
_cell_measurement_reflns_used 50
_cell_measurement_temperature 293(2)
_cell_measurement_theta_max 12.50
_cell_measurement_theta_min 2.48
_cell_volume 4030.1(15)
_computing_cell_refinement 'Siemens XSCANS, 1991'
_computing_data_collection 'Siemens XSCANS, 1991'
_computing_data_reduction 'Siemens XSCANS, 1991'
_computing_molecular_graphics 'Siemens SHELXTL Version 5, 1994'
_computing_publication_material 'Siemens SHELXTL Version 5, 1994'
_computing_structure_refinement 'Siemens SHELXTL Version 5, 1994'
_computing_structure_solution 'Siemens SHELXTL Version 5, 1994'
_diffrn_ambient_temperature 293(2)
_diffrn_measurement_device 'Siemens P4'
_diffrn_measurement_method '\w scans'
_diffrn_radiation_monochromator graphite
_diffrn_radiation_source 'fine-focus sealed tube'
_diffrn_radiation_type MoK\a
_diffrn_radiation_wavelength 0.71073
_diffrn_reflns_av_R_equivalents 0.0258
_diffrn_reflns_av_sigmaI/netI 0.0417
_diffrn_reflns_limit_h_max 20
_diffrn_reflns_limit_h_min -20
_diffrn_reflns_limit_k_max 11
_diffrn_reflns_limit_k_min 0
_diffrn_reflns_limit_l_max 29
_diffrn_reflns_limit_l_min -29
_diffrn_reflns_number 7072
_diffrn_reflns_theta_max 25.00
_diffrn_reflns_theta_min 1.69
_diffrn_standards_decay_% 0.00
_diffrn_standards_interval_count 97
_diffrn_standards_number 3
_exptl_absorpt_coefficient_mu 2.346
_exptl_absorpt_correction_T_max 0.86354
_exptl_absorpt_correction_T_min 0.47767
_exptl_absorpt_correction_type gaussian
_exptl_crystal_colour 'pale pink'
_exptl_crystal_density_diffrn 1.860
_exptl_crystal_density_method none
_exptl_crystal_description prism
_exptl_crystal_F_000 2276
_exptl_crystal_size_max 0.345
_exptl_crystal_size_mid 0.345
_exptl_crystal_size_min 0.046
_refine_diff_density_max 1.647
_refine_diff_density_min -0.632
_refine_diff_density_rms 0.089
_refine_ls_extinction_method none
_refine_ls_goodness_of_fit_all 1.035
_refine_ls_goodness_of_fit_obs 1.108
_refine_ls_hydrogen_treatment noref
_refine_ls_matrix_type full
_refine_ls_number_parameters 276
_refine_ls_number_reflns 3545
_refine_ls_number_restraints 0
_refine_ls_restrained_S_all 1.035
_refine_ls_restrained_S_obs 1.108
_refine_ls_R_factor_all 0.0301
_refine_ls_R_factor_obs 0.0249
_refine_ls_shift/esd_max 0.001
_refine_ls_shift/esd_mean 0.000
_refine_ls_structure_factor_coef Fsqd
_refine_ls_weighting_details 'w=1/[\s^2^(Fo^2^)+(0.0300P)^2^+0.0000P] where P=(Fo^2^+2Fc^2^)/3'
_refine_ls_weighting_scheme calc
_refine_ls_wR_factor_all 0.0598
_refine_ls_wR_factor_obs 0.0592
_reflns_number_observed 3065
_reflns_number_total 3545
_reflns_observed_criterion 2sigma(I)
_cod_data_source_file ic0351850si20031020_102714_2.cif
_cod_data_source_block rtp98k/Er(4-)3_4.8H2O
_cod_depositor_comments
;
The following automatic conversions were performed:

'_refine_ls_weighting_scheme' value 'calc
w=1/[\s^2^(Fo^2^)+(0.0300P)^2^+0.0000P] where P=(Fo^2^+2Fc^2^)/3' was
changed to 'calc'. New tag '_refine_ls_weighting_details' was
created. The value of the new tag was set to
'w=1/[\s^2^(Fo^2^)+(0.0300P)^2^+0.0000P] where P=(Fo^2^+2Fc^2^)/3'.

Automatic conversion script
Id: cif_fix_values 3143 2015-03-26 13:38:13Z robertas 
;
_cod_original_cell_volume 4029.9(13)
_cod_database_code 4310796

loop_
_symmetry_equiv_pos_as_xyz
'x, y, z'
'x, -y, z+1/2'
'x+1/2, y+1/2, z'
'x+1/2, -y+1/2, z+1/2'
'-x, -y, -z'
'-x, y, -z-1/2'
'-x+1/2, -y+1/2, -z'
'-x+1/2, y+1/2, -z-1/2'

loop_
_atom_site_aniso_label
_atom_site_aniso_U_11
_atom_site_aniso_U_22
_atom_site_aniso_U_33
_atom_site_aniso_U_23
_atom_site_aniso_U_13
_atom_site_aniso_U_12
Er 0.01770(12) 0.01667(12) 0.01185(11) 0.000 0.00175(8) 0.000
P1 0.0230(5) 0.0210(5) 0.0178(5) 0.0033(4) 0.0047(4) -0.0013(4)
P2 0.0225(5) 0.0200(5) 0.0172(5) 0.0027(4) 0.0046(4) 0.0039(4)
O1 0.0192(13) 0.0276(14) 0.0182(12) -0.0010(10) 0.0009(10) 0.0031(10)
O2 0.0208(13) 0.0288(14) 0.0235(13) 0.0067(11) 0.0060(11) 0.0028(11)
O3 0.039(2) 0.0264(14) 0.0210(13) -0.0018(11) 0.0080(12) -0.0028(12)
O4 0.0303(14) 0.0262(15) 0.0297(14) 0.0053(11) 0.0074(11) -0.0072(11)
O5 0.055(2) 0.028(2) 0.035(2) 0.0106(12) 0.0021(14) 0.0064(13)
O6 0.0260(13) 0.0271(13) 0.0157(11) -0.0006(11) 0.0074(10) -0.0027(11)
O7 0.0220(12) 0.0283(13) 0.0183(12) 0.0063(11) 0.0056(10) 0.0031(11)
O8 0.0284(14) 0.0293(14) 0.0191(12) -0.0006(11) 0.0026(10) 0.0008(11)
O9 0.035(2) 0.0289(14) 0.0264(14) 0.0060(11) 0.0112(12) 0.0143(12)
O10 0.054(2) 0.0263(15) 0.030(2) 0.0070(12) 0.0091(14) 0.0002(13)
N1 0.0149(15) 0.027(2) 0.022(2) -0.0022(13) 0.0051(12) 0.0029(13)
N2 0.0183(15) 0.024(2) 0.020(2) -0.0005(12) 0.0047(12) -0.0016(12)
C1 0.027(2) 0.035(2) 0.032(2) 0.001(2) 0.012(2) -0.001(2)
C2 0.024(2) 0.048(2) 0.038(2) -0.009(2) 0.008(2) -0.009(2)
C3 0.018(2) 0.048(3) 0.035(2) -0.010(2) -0.001(2) -0.001(2)
C4 0.028(2) 0.038(2) 0.028(2) 0.002(2) 0.001(2) 0.009(2)
C5 0.021(2) 0.024(2) 0.022(2) -0.002(2) 0.0032(15) 0.007(2)
C6 0.033(2) 0.019(2) 0.020(2) 0.0036(14) 0.004(2) 0.002(2)
C7 0.024(2) 0.033(2) 0.030(2) 0.004(2) 0.005(2) 0.005(2)
C8 0.030(2) 0.040(2) 0.039(2) -0.004(2) 0.018(2) 0.006(2)
C9 0.034(2) 0.042(2) 0.027(2) -0.005(2) 0.017(2) -0.002(2)
C10 0.029(2) 0.033(2) 0.021(2) 0.005(2) 0.0068(15) -0.002(2)
C11 0.021(2) 0.022(2) 0.020(2) 0.0001(14) 0.0060(15) -0.0033(14)
C12 0.032(2) 0.019(2) 0.016(2) 0.0039(14) 0.005(2) 0.001(2)
O11 0.051(2) 0.037(2) 0.033(2) 0.0031(13) 0.0119(14) 0.0146(14)
O12 0.034(2) 0.057(2) 0.039(2) 0.0107(15) 0.0026(14) -0.0003(14)
O13 0.106(3) 0.051(2) 0.038(2) 0.006(2) 0.001(2) -0.041(2)
O14 0.044(2) 0.099(3) 0.035(2) 0.012(2) 0.0178(15) 0.021(2)

loop_
_atom_site_label
_atom_site_type_symbol
_atom_site_fract_x
_atom_site_fract_y
_atom_site_fract_z
_atom_site_U_iso_or_equiv
_atom_site_thermal_displace_type
_atom_site_occupancy
_atom_site_calc_flag
_atom_site_refinement_flags
_atom_site_disorder_group
Er Er 0.0000 -0.07627(2) 0.2500 0.01589(8) Uani 1 d S .
P1 P 0.02377(5) -0.29017(10) 0.37567(4) 0.0208(2) Uani 1 d . .
P2 P -0.08858(5) 0.14310(10) 0.13071(4) 0.0201(2) Uani 1 d . .
O1 O 0.11919(13) -0.2134(3) 0.27920(9) 0.0226(5) Uani 1 d . .
O2 O -0.00952(14) -0.2021(3) 0.32482(10) 0.0244(6) Uani 1 d . .
O3 O 0.0503(2) -0.1960(3) 0.42960(10) 0.0290(6) Uani 1 d . .
H3A H 0.0722 -0.1157 0.4311 0.036 Uiso 1 d . .
O4 O -0.02926(15) -0.4046(3) 0.38620(10) 0.0290(6) Uani 1 d . .
O5 O 0.1419(2) -0.4632(3) 0.41762(12) 0.0414(7) Uani 1 d . .
H5A H 0.1442 -0.5515 0.4123 0.052 Uiso 1 d . .
O6 O 0.09407(14) 0.0648(3) 0.21359(9) 0.0226(5) Uani 1 d . .
O7 O -0.07451(13) 0.0639(3) 0.18437(9) 0.0229(5) Uani 1 d . .
O8 O -0.11968(14) 0.0574(3) 0.07871(10) 0.0264(6) Uani 1 d . .
H8A H -0.1353 0.0971 0.0471 0.033 Uiso 0.50 d P .
O9 O -0.14532(15) 0.2700(3) 0.13094(10) 0.0294(6) Uani 1 d . .
H9A H -0.1496 0.2784 0.1637 0.037 Uiso 1 d . .
O10 O -0.0099(2) 0.3237(3) 0.08338(11) 0.0372(7) Uani 1 d . .
H10A H -0.0022 0.4116 0.0890 0.046 Uiso 1 d . .
N1 N 0.1764(2) -0.1908(3) 0.32676(12) 0.0214(6) Uani 1 d . .
N2 N 0.1033(2) 0.0407(3) 0.16304(12) 0.0209(7) Uani 1 d . .
C1 C 0.2307(2) -0.0907(4) 0.3270(2) 0.0305(9) Uani 1 d . .
H1 H 0.2267(2) -0.0368(4) 0.2954(2) 0.038 Uiso 1 calc R .
C2 C 0.2921(2) -0.0680(5) 0.3741(2) 0.0365(10) Uani 1 d . .
H2 H 0.3293(2) 0.0015(5) 0.3743(2) 0.046 Uiso 1 calc R .
C3 C 0.2982(2) -0.1480(5) 0.4205(2) 0.0354(10) Uani 1 d . .
H3 H 0.3401(2) -0.1351(5) 0.4522(2) 0.044 Uiso 1 calc R .
C4 C 0.2415(2) -0.2477(4) 0.4195(2) 0.0326(9) Uani 1 d . .
H4 H 0.2448(2) -0.3015(4) 0.4511(2) 0.041 Uiso 1 calc R .
C5 C 0.1793(2) -0.2698(4) 0.37233(14) 0.0228(8) Uani 1 d . .
C6 C 0.1152(2) -0.3755(4) 0.37028(15) 0.0245(8) Uani 1 d . .
H6 H 0.1047(2) -0.4317(4) 0.33616(15) 0.031 Uiso 1 calc R .
C7 C 0.1549(2) -0.0593(4) 0.1574(2) 0.0298(9) Uani 1 d . .
H7 H 0.1842(2) -0.1079(4) 0.1886(2) 0.037 Uiso 1 calc R .
C8 C 0.1647(2) -0.0899(4) 0.1066(2) 0.0344(9) Uani 1 d . .
H8 H 0.2006(2) -0.1586(4) 0.1033(2) 0.043 Uiso 1 calc R .
C9 C 0.1213(2) -0.0190(4) 0.0602(2) 0.0325(9) Uani 1 d . .
H9 H 0.1266(2) -0.0407(4) 0.0252(2) 0.041 Uiso 1 calc R .
C10 C 0.0698(2) 0.0849(4) 0.06653(15) 0.0275(8) Uani 1 d . .
H10 H 0.0408(2) 0.1345(4) 0.03554(15) 0.034 Uiso 1 calc R .
C11 C 0.0609(2) 0.1161(4) 0.11831(14) 0.0208(8) Uani 1 d . .
C12 C 0.0040(2) 0.2266(4) 0.12750(14) 0.0228(8) Uani 1 d . .
H12 H 0.0278(2) 0.2758(4) 0.16259(14) 0.029 Uiso 1 calc R .
O11 O -0.1730(2) 0.2904(3) 0.22496(11) 0.0404(7) Uani 1 d . .
H11A H -0.1604 0.3734 0.2370 0.051 Uiso 1 d . .
H11B H -0.1493 0.2262 0.2471 0.051 Uiso 1 d . .
O12 O -0.2577(2) 0.1286(3) 0.01291(12) 0.0447(8) Uani 1 d . .
H12A H -0.2957 0.1284 0.0275 0.056 Uiso 1 d . .
H12B H -0.2167 0.0831 0.0303 0.056 Uiso 0.50 d P .
H12C H -0.2526 0.2138 0.0039 0.056 Uiso 0.50 d P .
O13 O -0.1325(2) -0.4584(3) 0.27606(14) 0.0691(12) Uani 1 d . .
H13A H -0.1222 -0.3826 0.2614 0.086 Uiso 1 d . .
H13B H -0.1032 -0.4383 0.3083 0.086 Uiso 1 d . .
O14 O -0.4008(2) 0.1255(4) 0.02511(13) 0.0582(10) Uani 1 d . .
H14A H -0.4373 0.1196 -0.0052 0.073 Uiso 1 d . .
H14B H -0.4276 0.1239 0.0485 0.073 Uiso 1 d . .

loop_
_atom_type_symbol
_atom_type_description
_atom_type_scat_dispersion_real
_atom_type_scat_dispersion_imag
_atom_type_scat_source
C C 0.0033 0.0016 'International Tables Vol C Tables 4.2.6.8 and 6.1.1.4'
H H 0.0000 0.0000 'International Tables Vol C Tables 4.2.6.8 and 6.1.1.4'
N N 0.0061 0.0033 'International Tables Vol C Tables 4.2.6.8 and 6.1.1.4'
O O 0.0106 0.0060 'International Tables Vol C Tables 4.2.6.8 and 6.1.1.4'
P P 0.1023 0.0942 'International Tables Vol C Tables 4.2.6.8 and 6.1.1.4'
Er Er -0.2586 4.9576 'International Tables Vol C Tables 4.2.6.8 and 6.1.1.4'

loop_
_geom_angle_atom_site_label_1
_geom_angle_atom_site_label_2
_geom_angle_atom_site_label_3
_geom_angle
_geom_angle_site_symmetry_1
_geom_angle_site_symmetry_3
_geom_angle_publ_flag
O7 Er O7 106.96(13) 6_556 . ?
O7 Er O2 82.52(9) 6_556 . ?
O7 Er O2 139.17(8) . . ?
O7 Er O2 139.17(8) 6_556 6_556 ?
O7 Er O2 82.52(9) . 6_556 ?
O2 Er O2 116.47(13) . 6_556 ?
O7 Er O1 146.09(8) 6_556 6_556 ?
O7 Er O1 79.21(9) . 6_556 ?
O2 Er O1 72.90(8) . 6_556 ?
O2 Er O1 74.07(8) 6_556 6_556 ?
O7 Er O1 79.21(9) 6_556 . ?
O7 Er O1 146.09(8) . . ?
O2 Er O1 74.07(8) . . ?
O2 Er O1 72.90(8) 6_556 . ?
O1 Er O1 114.62(11) 6_556 . ?
O7 Er O6 74.19(8) 6_556 6_556 ?
O7 Er O6 68.56(8) . 6_556 ?
O2 Er O6 76.66(8) . 6_556 ?
O2 Er O6 142.66(8) 6_556 6_556 ?
O1 Er O6 77.62(8) 6_556 6_556 ?
O1 Er O6 142.51(8) . 6_556 ?
O7 Er O6 68.56(8) 6_556 . ?
O7 Er O6 74.19(8) . . ?
O2 Er O6 142.66(8) . . ?
O2 Er O6 76.66(8) 6_556 . ?
O1 Er O6 142.51(8) 6_556 . ?
O1 Er O6 77.62(8) . . ?
O6 Er O6 115.18(11) 6_556 . ?
O2 P1 O4 115.81(15) . . ?
O2 P1 O3 111.35(14) . . ?
O4 P1 O3 108.00(14) . . ?
O2 P1 C6 109.01(15) . . ?
O4 P1 C6 107.3(2) . . ?
O3 P1 C6 104.7(2) . . ?
O7 P2 O8 115.78(15) . . ?
O7 P2 O9 109.10(14) . . ?
O8 P2 O9 109.85(15) . . ?
O7 P2 C12 109.18(15) . . ?
O8 P2 C12 108.0(2) . . ?
O9 P2 C12 104.3(2) . . ?
N1 O1 Er 124.0(2) . . ?
P1 O2 Er 153.30(15) . . ?
P1 O3 H3A 124.6(2) . . ?
C6 O5 H5A 117.8(3) . . ?
N2 O6 Er 121.5(2) . . ?
P2 O7 Er 150.92(15) . . ?
P2 O8 H8A 120.8(2) . . ?
P2 O9 H9A 107.8(2) . . ?
C12 O10 H10A 121.8(3) . . ?
O1 N1 C1 118.3(3) . . ?
O1 N1 C5 120.0(3) . . ?
C1 N1 C5 121.7(3) . . ?
O6 N2 C7 118.9(3) . . ?
O6 N2 C11 120.2(3) . . ?
C7 N2 C11 120.9(3) . . ?
N1 C1 C2 120.2(4) . . ?
N1 C1 H1 119.9(2) . . ?
C2 C1 H1 119.9(2) . . ?
C3 C2 C1 119.8(4) . . ?
C3 C2 H2 120.1(2) . . ?
C1 C2 H2 120.1(2) . . ?
C2 C3 C4 118.9(4) . . ?
C2 C3 H3 120.5(2) . . ?
C4 C3 H3 120.5(2) . . ?
C3 C4 C5 121.3(4) . . ?
C3 C4 H4 119.3(2) . . ?
C5 C4 H4 119.3(2) . . ?
N1 C5 C4 118.0(3) . . ?
N1 C5 C6 119.3(3) . . ?
C4 C5 C6 122.7(3) . . ?
O5 C6 C5 106.9(3) . . ?
O5 C6 P1 106.9(3) . . ?
C5 C6 P1 111.8(2) . . ?
O5 C6 H6 110.4(2) . . ?
C5 C6 H6 110.4(2) . . ?
P1 C6 H6 110.36(12) . . ?
N2 C7 C8 120.9(4) . . ?
N2 C7 H7 119.6(2) . . ?
C8 C7 H7 119.6(2) . . ?
C7 C8 C9 120.0(4) . . ?
C7 C8 H8 120.0(2) . . ?
C9 C8 H8 120.0(2) . . ?
C8 C9 C10 118.7(4) . . ?
C8 C9 H9 120.6(2) . . ?
C10 C9 H9 120.6(2) . . ?
C9 C10 C11 120.9(3) . . ?
C9 C10 H10 119.6(2) . . ?
C11 C10 H10 119.6(2) . . ?
N2 C11 C10 118.6(3) . . ?
N2 C11 C12 118.2(3) . . ?
C10 C11 C12 123.1(3) . . ?
O10 C12 C11 108.1(3) . . ?
O10 C12 P2 110.8(2) . . ?
C11 C12 P2 110.2(2) . . ?
O10 C12 H12 109.2(2) . . ?
C11 C12 H12 109.2(2) . . ?
P2 C12 H12 109.24(11) . . ?
H11A O11 H11B 113.6(3) . . ?
H12A O12 H12B 116.2(3) . . ?
H12A O12 H12C 105.7(3) . . ?
H12B O12 H12C 118.8(3) . . ?
H13A O13 H13B 94.2(3) . . ?
H14A O14 H14B 100.6(3) . . ?

loop_
_geom_bond_atom_site_label_1
_geom_bond_atom_site_label_2
_geom_bond_distance
_geom_bond_site_symmetry_2
_geom_bond_publ_flag
Er O7 2.234(2) 6_556 ?
Er O7 2.234(2) . ?
Er O2 2.268(2) . ?
Er O2 2.268(2) 6_556 ?
Er O1 2.408(2) 6_556 ?
Er O1 2.408(2) . ?
Er O6 2.496(2) 6_556 ?
Er O6 2.496(2) . ?
P1 O2 1.499(2) . ?
P1 O4 1.505(3) . ?
P1 O3 1.578(3) . ?
P1 C6 1.844(4) . ?
P2 O7 1.498(2) . ?
P2 O8 1.503(3) . ?
P2 O9 1.568(3) . ?
P2 C12 1.839(4) . ?
O1 N1 1.346(4) . ?
O3 H3A 0.850(2) . ?
O5 C6 1.417(4) . ?
O5 H5A 0.850(3) . ?
O6 N2 1.341(4) . ?
O8 H8A 0.850(2) . ?
O9 H9A 0.850(2) . ?
O10 C12 1.407(4) . ?
O10 H10A 0.850(3) . ?
N1 C1 1.349(5) . ?
N1 C5 1.355(5) . ?
N2 C7 1.351(5) . ?
N2 C11 1.363(5) . ?
C1 C2 1.376(5) . ?
C1 H1 0.93 . ?
C2 C3 1.367(6) . ?
C2 H2 0.93 . ?
C3 C4 1.374(6) . ?
C3 H3 0.93 . ?
C4 C5 1.385(5) . ?
C4 H4 0.93 . ?
C5 C6 1.504(5) . ?
C6 H6 0.98 . ?
C7 C8 1.362(5) . ?
C7 H7 0.93 . ?
C8 C9 1.375(6) . ?
C8 H8 0.93 . ?
C9 C10 1.380(5) . ?
C9 H9 0.93 . ?
C10 C11 1.382(5) . ?
C10 H10 0.93 . ?
C11 C12 1.513(5) . ?
C12 H12 0.98 . ?
O11 H11A 0.850(3) . ?
O11 H11B 0.850(3) . ?
O12 H12A 0.850(3) . ?
O12 H12B 0.850(3) . ?
O12 H12C 0.850(3) . ?
O13 H13A 0.850(3) . ?
O13 H13B 0.850(3) . ?
O14 H14A 0.850(3) . ?
O14 H14B 0.850(3) . ?
